data_7109271
loop_
_publ_author_name
'Caleb D. Martin'
'Cory M. Weinstein'
'Curtis E. Moore'
'Arnold L. Rheingold'
'Guy Bertrand'

_publ_section_title
;
 Exploring the reactivity of white phosphorus with electrophilic carbenes:
 synthesis of a P4 cage and P8 clusters
;
_journal_name_full Chem.Commun.
_journal_page_first 4486
_journal_paper_doi 10.1039/c3cc42041h
_journal_volume 49
_journal_year 2013
_chemical_formula_moiety 'C96 H112 N8 O8 P8, 4(C6 H6)'
_chemical_formula_sum 'C120 H136 N8 O8 P8'
_chemical_formula_weight 2066.12
_chemical_name_systematic
;
?
;
_space_group_crystal_system monoclinic
_space_group_IT_number 13
_space_group_name_Hall '-P 2yc'
_space_group_name_H-M_alt 'P 1 2/c 1'
_symmetry_space_group_name_Hall '-P 2yc'
_symmetry_space_group_name_H-M 'P 1 2/c 1'
_atom_sites_solution_hydrogens geom
_atom_sites_solution_primary direct
_atom_sites_solution_secondary difmap
_audit_creation_method SHELXL-2012
_cell_angle_alpha 90
_cell_angle_beta 92.213(11)
_cell_angle_gamma 90
_cell_formula_units_Z 2
_cell_length_a 12.600(4)
_cell_length_b 16.320(5)
_cell_length_c 26.808(9)
_cell_measurement_reflns_used 8794
_cell_measurement_temperature 100(2)
_cell_measurement_theta_max 26.23
_cell_measurement_theta_min 2.51
_cell_volume 5508(3)
_computing_cell_refinement 'Bruker SAINT'
_computing_data_collection 'Bruker APEX2'
_computing_data_reduction 'Bruker SAINT'
_computing_molecular_graphics 'Bruker SHELXTL'
_computing_publication_material 'Bruker SHELXTL'
_computing_structure_refinement 'SHELXL-2012 (Sheldrick, 2012)'
_computing_structure_solution 'SHELXS-97 (Sheldrick, 2008)'
_diffrn_ambient_temperature 100(2)
_diffrn_detector_area_resol_mean '512 x 512'
_diffrn_measured_fraction_theta_full 0.965
_diffrn_measured_fraction_theta_max 0.928
_diffrn_measurement_device_type 'Bruker APEX-II CCD'
_diffrn_measurement_method '\f and \w scans'
_diffrn_radiation_type MoK\a
_diffrn_radiation_wavelength 0.71073
_diffrn_reflns_av_R_equivalents 0.0820
_diffrn_reflns_av_unetI/netI 0.0988
_diffrn_reflns_Laue_measured_fraction_full 0.965
_diffrn_reflns_Laue_measured_fraction_max 0.928
_diffrn_reflns_limit_h_max 15
_diffrn_reflns_limit_h_min -15
_diffrn_reflns_limit_k_max 20
_diffrn_reflns_limit_k_min 0
_diffrn_reflns_limit_l_max 33
_diffrn_reflns_limit_l_min 0
_diffrn_reflns_number 15639
_diffrn_reflns_point_group_measured_fraction_full 0.965
_diffrn_reflns_point_group_measured_fraction_max 0.928
_diffrn_reflns_theta_full 25.000
_diffrn_reflns_theta_max 26.781
_diffrn_reflns_theta_min 2.923
_diffrn_source 'fine-focus sealed tube'
_exptl_absorpt_coefficient_mu 0.187
_exptl_absorpt_correction_T_max 0.745372
_exptl_absorpt_correction_T_min 0.587851
_exptl_absorpt_correction_type multi-scan
_exptl_absorpt_process_details TWINABS
_exptl_crystal_colour Red-Brown
_exptl_crystal_density_diffrn 1.246
_exptl_crystal_density_meas ?
_exptl_crystal_description Rod
_exptl_crystal_F_000 2192
_exptl_crystal_size_max 0.210
_exptl_crystal_size_mid 0.110
_exptl_crystal_size_min 0.100
_refine_diff_density_max 0.439
_refine_diff_density_min -0.411
_refine_diff_density_rms 0.085
_refine_ls_extinction_method none
_refine_ls_goodness_of_fit_ref 1.009
_refine_ls_hydrogen_treatment constr
_refine_ls_matrix_type full
_refine_ls_number_parameters 651
_refine_ls_number_reflns 15639
_refine_ls_number_restraints 0
_refine_ls_restrained_S_all 1.009
_refine_ls_R_factor_all 0.1043
_refine_ls_R_factor_gt 0.0625
_refine_ls_shift/su_max 0.000
_refine_ls_shift/su_mean 0.000
_refine_ls_structure_factor_coef Fsqd
_refine_ls_weighting_details
;
w=1/[\s^2^(Fo^2^)+(0.1054P)^2^]
where P=(Fo^2^+2Fc^2^)/3
;
_refine_ls_weighting_scheme calc
_refine_ls_wR_factor_gt 0.1524
_refine_ls_wR_factor_ref 0.1766
_reflns_Friedel_coverage 0.000
_reflns_number_gt 10943
_reflns_number_total 15639
_reflns_threshold_expression 'I > 2\s(I)'
_cod_data_source_file c3cc42041h.txt
_cod_data_source_block 2
_cod_depositor_comments
;
The following automatic conversions were performed:

'_exptl_crystal_density_meas' value 'not measured' was changed to '?'
- the value is perceived as not measured.

Automatic conversion script
Id: cif_fix_values 3008 2015-01-20 13:52:24Z robertas 
;
_cod_database_code 7109271
_shelx_space_group_comment
;
The symmetry employed for this shelxl refinement is uniquely defined
by the following loop, which should always be used as a source of
symmetry information in preference to the above space-group names.
They are only intended as comments.
;
_shelx_estimated_absorpt_t_min 0.962
_shelx_estimated_absorpt_t_max 0.982

loop_
_space_group_symop_operation_xyz
'x, y, z'
'-x, y, -z+1/2'
'-x, -y, -z'
'x, -y, z-1/2'

loop_
_atom_site_label
_atom_site_type_symbol
_atom_site_fract_x
_atom_site_fract_y
_atom_site_fract_z
_atom_site_U_iso_or_equiv
_atom_site_adp_type
_atom_site_occupancy
_atom_site_site_symmetry_order
_atom_site_calc_flag
_atom_site_refinement_flags_posn
_atom_site_refinement_flags_adp
_atom_site_refinement_flags_occupancy
_atom_site_disorder_assembly
_atom_site_disorder_group
P1 P 0.42257(9) 0.45490(6) 0.17722(4) 0.0143(2) Uani 1 1 d . . . . .
P2 P 0.53947(8) 0.53899(6) 0.21302(4) 0.0123(2) Uani 1 1 d . . . . .
P3 P 0.44923(8) 0.65880(6) 0.21436(4) 0.0128(2) Uani 1 1 d . . . . .
P4 P 0.55575(9) 0.74103(6) 0.17381(4) 0.0151(2) Uani 1 1 d . . . . .
O1 O 0.7240(2) 0.33335(17) 0.07745(12) 0.0251(7) Uani 1 1 d . . . . .
O2 O 0.4033(2) 0.19820(16) 0.08353(11) 0.0218(7) Uani 1 1 d . . . . .
O3 O 0.2268(2) 0.86239(17) 0.08405(12) 0.0269(8) Uani 1 1 d . . . . .
O4 O 0.5521(2) 0.99457(17) 0.07760(12) 0.0266(8) Uani 1 1 d . . . . .
N1 N 0.5956(3) 0.38489(19) 0.12554(12) 0.0139(8) Uani 1 1 d . . . . .
N2 N 0.4282(3) 0.32060(18) 0.12195(12) 0.0119(7) Uani 1 1 d . . . . .
N3 N 0.3686(3) 0.81023(19) 0.12671(13) 0.0151(8) Uani 1 1 d . . . . .
N4 N 0.5356(3) 0.87372(19) 0.11740(12) 0.0151(8) Uani 1 1 d . . . . .
C1 C 0.4916(3) 0.3862(2) 0.14102(15) 0.0140(9) Uani 1 1 d . . . . .
C2 C 0.6409(3) 0.3224(2) 0.09693(16) 0.0168(9) Uani 1 1 d . . . . .
C3 C 0.5838(3) 0.2403(2) 0.09591(15) 0.0161(9) Uani 1 1 d . . . . .
C4 C 0.4650(3) 0.2505(2) 0.09868(14) 0.0157(9) Uani 1 1 d . . . . .
C5 C 0.6647(3) 0.4559(2) 0.13414(15) 0.0129(9) Uani 1 1 d . . . . .
C6 C 0.6549(3) 0.5225(2) 0.10207(15) 0.0144(9) Uani 1 1 d . . . . .
C7 C 0.7200(3) 0.5897(2) 0.11195(16) 0.0171(9) Uani 1 1 d . . . . .
H7 H 0.7125 0.6370 0.0915 0.021 Uiso 1 1 calc R U . . .
C8 C 0.7955(3) 0.5895(2) 0.15090(16) 0.0179(10) Uani 1 1 d . . . . .
C9 C 0.8050(3) 0.5199(2) 0.18011(16) 0.0172(9) Uani 1 1 d . . . . .
H9 H 0.8578 0.5187 0.2063 0.021 Uiso 1 1 calc R U . . .
C10 C 0.7404(3) 0.4519(2) 0.17271(15) 0.0143(9) Uani 1 1 d . . . . .
C11 C 0.4770(3) 0.8091(2) 0.13899(15) 0.0139(9) Uani 1 1 d . . . . .
C12 C 0.3168(4) 0.8723(2) 0.09896(16) 0.0186(10) Uani 1 1 d . . . . .
C13 C 0.3753(3) 0.9526(2) 0.09285(16) 0.0160(9) Uani 1 1 d . . . . .
C14 C 0.4934(4) 0.9426(2) 0.09433(16) 0.0189(10) Uani 1 1 d . . . . .
C15 C 0.3157(3) 0.3227(2) 0.12958(16) 0.0150(9) Uani 1 1 d . . . . .
C16 C 0.2753(3) 0.2820(2) 0.17039(15) 0.0162(9) Uani 1 1 d . . . . .
C17 C 0.1666(4) 0.2851(2) 0.17634(17) 0.0219(10) Uani 1 1 d . . . . .
H17 H 0.1379 0.2591 0.2045 0.026 Uiso 1 1 calc R U . . .
C18 C 0.0983(4) 0.3250(3) 0.14255(18) 0.0246(11) Uani 1 1 d . . . . .
C19 C 0.1422(3) 0.3631(2) 0.10141(17) 0.0225(10) Uani 1 1 d . . . . .
H19 H 0.0965 0.3902 0.0778 0.027 Uiso 1 1 calc R U . . .
C20 C 0.2500(4) 0.3625(2) 0.09419(16) 0.0184(10) Uani 1 1 d . . . . .
C21 C 0.6096(4) 0.1928(2) 0.04916(17) 0.0260(11) Uani 1 1 d . . . . .
H21A H 0.6868 0.1903 0.0461 0.039 Uiso 1 1 calc R U . . .
H21B H 0.5774 0.2203 0.0198 0.039 Uiso 1 1 calc R U . . .
H21C H 0.5811 0.1370 0.0514 0.039 Uiso 1 1 calc R U . . .
C22 C 0.6224(4) 0.1923(3) 0.14252(17) 0.0262(11) Uani 1 1 d . . . . .
H22A H 0.6030 0.2222 0.1726 0.039 Uiso 1 1 calc R U . . .
H22B H 0.6998 0.1862 0.1424 0.039 Uiso 1 1 calc R U . . .
H22C H 0.5891 0.1381 0.1423 0.039 Uiso 1 1 calc R U . . .
C23 C 0.5773(4) 0.5220(3) 0.05870(16) 0.0230(10) Uani 1 1 d . . . . .
H23A H 0.5053 0.5150 0.0706 0.035 Uiso 1 1 calc R U . . .
H23B H 0.5938 0.4767 0.0363 0.035 Uiso 1 1 calc R U . . .
H23C H 0.5817 0.5740 0.0406 0.035 Uiso 1 1 calc R U . . .
C24 C 0.8629(3) 0.6645(2) 0.16119(18) 0.0259(11) Uani 1 1 d . . . . .
H24A H 0.8978 0.6806 0.1307 0.039 Uiso 1 1 calc R U . . .
H24B H 0.9169 0.6520 0.1874 0.039 Uiso 1 1 calc R U . . .
H24C H 0.8178 0.7094 0.1722 0.039 Uiso 1 1 calc R U . . .
C25 C 0.7474(3) 0.3801(2) 0.20727(16) 0.0196(10) Uani 1 1 d . . . . .
H25A H 0.6797 0.3735 0.2237 0.029 Uiso 1 1 calc R U . . .
H25B H 0.8044 0.3892 0.2325 0.029 Uiso 1 1 calc R U . . .
H25C H 0.7624 0.3304 0.1882 0.029 Uiso 1 1 calc R U . . .
C26 C 0.3474(3) 0.2354(2) 0.20614(16) 0.0211(10) Uani 1 1 d . . . . .
H26A H 0.3771 0.1881 0.1890 0.032 Uiso 1 1 calc R U . . .
H26B H 0.3069 0.2165 0.2344 0.032 Uiso 1 1 calc R U . . .
H26C H 0.4052 0.2712 0.2183 0.032 Uiso 1 1 calc R U . . .
C27 C -0.0189(4) 0.3263(3) 0.1493(2) 0.0405(14) Uani 1 1 d . . . . .
H27A H -0.0427 0.3830 0.1532 0.061 Uiso 1 1 calc R U . . .
H27B H -0.0354 0.2948 0.1791 0.061 Uiso 1 1 calc R U . . .
H27C H -0.0555 0.3019 0.1200 0.061 Uiso 1 1 calc R U . . .
C28 C 0.2960(3) 0.4014(2) 0.04884(16) 0.0231(10) Uani 1 1 d . . . . .
H28A H 0.3454 0.4450 0.0594 0.035 Uiso 1 1 calc R U . . .
H28B H 0.2385 0.4245 0.0276 0.035 Uiso 1 1 calc R U . . .
H28C H 0.3340 0.3598 0.0301 0.035 Uiso 1 1 calc R U . . .
C29 C 0.3007(3) 0.7415(2) 0.13929(15) 0.0131(9) Uani 1 1 d . . . . .
C30 C 0.2378(3) 0.7495(2) 0.18029(15) 0.0165(9) Uani 1 1 d . . . . .
C31 C 0.1732(3) 0.6837(2) 0.19218(16) 0.0172(9) Uani 1 1 d . . . . .
H31 H 0.1290 0.6881 0.2200 0.021 Uiso 1 1 calc R U . . .
C32 C 0.1715(3) 0.6117(2) 0.16441(16) 0.0174(9) Uani 1 1 d . . . . .
C33 C 0.2334(3) 0.6082(2) 0.12280(16) 0.0184(10) Uani 1 1 d . . . . .
H33 H 0.2321 0.5598 0.1031 0.022 Uiso 1 1 calc R U . . .
C34 C 0.2974(3) 0.6732(2) 0.10880(15) 0.0160(9) Uani 1 1 d . . . . .
C35 C 0.6504(3) 0.8728(2) 0.12279(16) 0.0151(9) Uani 1 1 d . . . . .
C36 C 0.6982(3) 0.9137(2) 0.16352(16) 0.0173(10) Uani 1 1 d . . . . .
C37 C 0.8083(4) 0.9134(2) 0.16714(18) 0.0252(11) Uani 1 1 d . . . . .
H37 H 0.8432 0.9390 0.1950 0.030 Uiso 1 1 calc R U . . .
C38 C 0.8693(4) 0.8767(3) 0.13112(19) 0.0249(11) Uani 1 1 d . . . . .
C39 C 0.8177(3) 0.8410(3) 0.09000(17) 0.0236(11) Uani 1 1 d . . . . .
H39 H 0.8586 0.8178 0.0645 0.028 Uiso 1 1 calc R U . . .
C40 C 0.7083(3) 0.8382(2) 0.08525(17) 0.0193(10) Uani 1 1 d . . . . .
C41 C 0.3474(4) 1.0073(3) 0.13789(16) 0.0255(11) Uani 1 1 d . . . . .
H41A H 0.2701 1.0129 0.1391 0.038 Uiso 1 1 calc R U . . .
H41B H 0.3795 1.0615 0.1342 0.038 Uiso 1 1 calc R U . . .
H41C H 0.3751 0.9820 0.1689 0.038 Uiso 1 1 calc R U . . .
C42 C 0.3389(4) 0.9950(2) 0.04406(16) 0.0221(10) Uani 1 1 d . . . . .
H42A H 0.3631 0.9633 0.0156 0.033 Uiso 1 1 calc R U . . .
H42B H 0.3691 1.0503 0.0431 0.033 Uiso 1 1 calc R U . . .
H42C H 0.2612 0.9985 0.0423 0.033 Uiso 1 1 calc R U . . .
C43 C 0.2417(3) 0.8246(2) 0.21285(16) 0.0218(10) Uani 1 1 d . . . . .
H43A H 0.3148 0.8338 0.2254 0.033 Uiso 1 1 calc R U . . .
H43B H 0.1956 0.8166 0.2411 0.033 Uiso 1 1 calc R U . . .
H43C H 0.2172 0.8722 0.1933 0.033 Uiso 1 1 calc R U . . .
C44 C 0.1057(3) 0.5386(2) 0.17920(17) 0.0246(11) Uani 1 1 d . . . . .
H44A H 0.0586 0.5223 0.1510 0.037 Uiso 1 1 calc R U . . .
H44B H 0.0631 0.5533 0.2077 0.037 Uiso 1 1 calc R U . . .
H44C H 0.1529 0.4929 0.1885 0.037 Uiso 1 1 calc R U . . .
C45 C 0.3579(4) 0.6694(3) 0.06160(16) 0.0249(11) Uani 1 1 d . . . . .
H45A H 0.3530 0.6140 0.0476 0.037 Uiso 1 1 calc R U . . .
H45B H 0.4326 0.6830 0.0690 0.037 Uiso 1 1 calc R U . . .
H45C H 0.3276 0.7087 0.0374 0.037 Uiso 1 1 calc R U . . .
C46 C 0.6329(3) 0.9573(2) 0.20092(16) 0.0251(11) Uani 1 1 d . . . . .
H46A H 0.6795 0.9782 0.2281 0.038 Uiso 1 1 calc R U . . .
H46B H 0.5814 0.9190 0.2144 0.038 Uiso 1 1 calc R U . . .
H46C H 0.5951 1.0031 0.1846 0.038 Uiso 1 1 calc R U . . .
C47 C 0.9885(4) 0.8739(3) 0.1373(2) 0.0381(14) Uani 1 1 d . . . . .
H47A H 1.0100 0.8233 0.1546 0.057 Uiso 1 1 calc R U . . .
H47B H 1.0134 0.9212 0.1571 0.057 Uiso 1 1 calc R U . . .
H47C H 1.0198 0.8755 0.1044 0.057 Uiso 1 1 calc R U . . .
C48 C 0.6539(3) 0.8002(3) 0.04014(16) 0.0248(11) Uani 1 1 d . . . . .
H48A H 0.6109 0.8417 0.0223 0.037 Uiso 1 1 calc R U . . .
H48B H 0.6079 0.7554 0.0506 0.037 Uiso 1 1 calc R U . . .
H48C H 0.7073 0.7786 0.0180 0.037 Uiso 1 1 calc R U . . .
C1S C 0.0549(5) 0.8123(3) -0.0122(2) 0.0563(18) Uani 1 1 d . . . . .
H1S H 0.0942 0.7745 0.0081 0.068 Uiso 1 1 calc R U . . .
C2S C -0.0456(4) 0.7930(3) -0.0297(2) 0.0460(15) Uani 1 1 d . . . . .
H2S H -0.0755 0.7415 -0.0215 0.055 Uiso 1 1 calc R U . . .
C3S C -0.1035(4) 0.8471(3) -0.05864(19) 0.0427(14) Uani 1 1 d . . . . .
H3S H -0.1731 0.8334 -0.0708 0.051 Uiso 1 1 calc R U . . .
C4S C -0.0596(4) 0.9211(4) -0.0698(2) 0.0550(17) Uani 1 1 d . . . . .
H4S H -0.0996 0.9590 -0.0898 0.066 Uiso 1 1 calc R U . . .
C5S C 0.0416(5) 0.9419(4) -0.0527(2) 0.0523(16) Uani 1 1 d . . . . .
H5S H 0.0709 0.9938 -0.0606 0.063 Uiso 1 1 calc R U . . .
C6S C 0.0988(4) 0.8867(4) -0.0242(2) 0.0498(16) Uani 1 1 d . . . . .
H6S H 0.1690 0.8997 -0.0127 0.060 Uiso 1 1 calc R U . . .
C7S C 0.0973(10) 0.0905(6) 0.2533(5) 0.048(3) Uani 0.5 1 d G . P A -1
H7S H 0.1710 0.0860 0.2617 0.058 Uiso 0.5 1 calc R U P A -1
C12S C 0.0629(10) 0.0976(6) 0.2036(5) 0.048(3) Uani 0.5 1 d G . P A -1
H12S H 0.1131 0.0980 0.1780 0.058 Uiso 0.5 1 calc R U P A -1
C11S C -0.0449(11) 0.1041(6) 0.1913(4) 0.048(3) Uani 0.5 1 d G . P A -1
H11S H -0.0684 0.1089 0.1573 0.058 Uiso 0.5 1 calc R U P A -1
C10S C -0.1183(10) 0.1035(6) 0.2286(5) 0.048(3) Uani 0.5 1 d G . P A -1
H10S H -0.1920 0.1079 0.2202 0.058 Uiso 0.5 1 calc R U P A -1
C9S C -0.0840(11) 0.0964(5) 0.2783(4) 0.048(3) Uani 0.5 1 d G . P A -1
H9S H -0.1342 0.0960 0.3039 0.058 Uiso 0.5 1 calc R U P A -1
C8S C 0.0239(11) 0.0899(6) 0.2907(4) 0.048(3) Uani 0.5 1 d G . P A -1
H8S H 0.0474 0.0850 0.3246 0.058 Uiso 0.5 1 calc R U P A -1
C13S C -0.0054(6) 0.5579(4) 0.0361(2) 0.0554(19) Uani 1 1 d . . . . .
H13S H -0.0099 0.5988 0.0612 0.066 Uiso 1 1 calc R U . . .
C14S C 0.0686(5) 0.5648(3) 0.0001(3) 0.0511(16) Uani 1 1 d . . . . .
H14S H 0.1166 0.6097 0.0009 0.061 Uiso 1 1 calc R U . . .
C15S C 0.0735(5) 0.5085(4) -0.0361(2) 0.0531(17) Uani 1 1 d . . . . .
H15S H 0.1235 0.5141 -0.0615 0.064 Uiso 1 1 calc R U . . .

loop_
_atom_site_aniso_label
_atom_site_aniso_U_11
_atom_site_aniso_U_22
_atom_site_aniso_U_33
_atom_site_aniso_U_23
_atom_site_aniso_U_13
_atom_site_aniso_U_12
P1 0.0131(6) 0.0124(5) 0.0174(6) -0.0031(4) 0.0016(5) -0.0007(5)
P2 0.0112(6) 0.0118(5) 0.0141(5) -0.0008(4) 0.0018(4) 0.0008(4)
P3 0.0123(6) 0.0109(5) 0.0152(6) 0.0007(4) 0.0000(4) -0.0002(4)
P4 0.0125(6) 0.0132(5) 0.0196(6) 0.0040(4) 0.0001(5) -0.0011(5)
O1 0.0205(18) 0.0199(15) 0.036(2) -0.0068(14) 0.0103(15) -0.0015(14)
O2 0.0219(18) 0.0149(14) 0.0285(18) -0.0080(13) 0.0005(14) -0.0041(13)
O3 0.0165(18) 0.0251(17) 0.038(2) 0.0117(14) -0.0089(15) -0.0033(14)
O4 0.0198(19) 0.0221(16) 0.038(2) 0.0138(14) 0.0039(15) -0.0036(14)
N1 0.012(2) 0.0131(16) 0.0166(19) -0.0026(14) 0.0008(15) 0.0005(15)
N2 0.0102(19) 0.0114(16) 0.0142(18) -0.0008(13) 0.0007(14) -0.0020(14)
N3 0.014(2) 0.0117(16) 0.019(2) 0.0046(14) -0.0019(15) -0.0004(15)
N4 0.0110(19) 0.0141(16) 0.0198(19) 0.0058(14) -0.0027(16) -0.0027(15)
C1 0.013(2) 0.0125(19) 0.016(2) 0.0017(16) -0.0019(18) -0.0032(17)
C2 0.018(2) 0.015(2) 0.018(2) -0.0018(17) 0.0017(19) 0.0045(18)
C3 0.016(2) 0.0107(19) 0.021(2) -0.0017(17) 0.0037(19) -0.0001(18)
C4 0.020(2) 0.014(2) 0.013(2) 0.0020(17) 0.0033(18) 0.0015(19)
C5 0.012(2) 0.0114(19) 0.016(2) -0.0045(17) 0.0038(17) -0.0010(17)
C6 0.014(2) 0.014(2) 0.016(2) -0.0024(17) 0.0051(18) 0.0030(17)
C7 0.018(2) 0.014(2) 0.020(2) 0.0035(17) 0.0069(19) 0.0022(18)
C8 0.011(2) 0.015(2) 0.027(3) -0.0045(18) 0.0052(19) -0.0012(18)
C9 0.012(2) 0.021(2) 0.018(2) -0.0041(18) 0.0003(18) 0.0015(18)
C10 0.012(2) 0.016(2) 0.015(2) 0.0005(17) 0.0058(17) 0.0052(18)
C11 0.012(2) 0.015(2) 0.015(2) -0.0013(16) 0.0029(18) -0.0006(18)
C12 0.018(3) 0.018(2) 0.020(2) 0.0038(18) 0.000(2) 0.0012(19)
C13 0.014(2) 0.012(2) 0.022(2) 0.0012(17) -0.0012(18) -0.0003(18)
C14 0.023(3) 0.018(2) 0.016(2) 0.0036(17) -0.0002(19) -0.002(2)
C15 0.009(2) 0.012(2) 0.025(3) -0.0074(17) 0.0009(19) -0.0018(17)
C16 0.020(2) 0.010(2) 0.019(2) -0.0048(17) 0.0036(19) -0.0048(18)
C17 0.022(3) 0.018(2) 0.026(3) -0.0033(19) 0.009(2) -0.006(2)
C18 0.018(3) 0.020(2) 0.036(3) -0.007(2) 0.005(2) -0.005(2)
C19 0.013(2) 0.018(2) 0.036(3) -0.007(2) -0.004(2) 0.0009(19)
C20 0.018(3) 0.012(2) 0.026(3) -0.0043(18) -0.004(2) -0.0015(18)
C21 0.029(3) 0.017(2) 0.032(3) -0.008(2) 0.010(2) -0.002(2)
C22 0.025(3) 0.020(2) 0.034(3) 0.009(2) -0.001(2) 0.001(2)
C23 0.024(3) 0.023(2) 0.021(3) 0.0039(18) 0.000(2) -0.004(2)
C24 0.021(3) 0.020(2) 0.037(3) -0.006(2) 0.002(2) -0.004(2)
C25 0.016(2) 0.021(2) 0.022(3) 0.0030(19) 0.0021(19) 0.0015(19)
C26 0.024(3) 0.020(2) 0.020(2) 0.0013(19) 0.0040(19) -0.003(2)
C27 0.018(3) 0.039(3) 0.065(4) 0.000(3) 0.010(3) 0.001(2)
C28 0.024(3) 0.021(2) 0.023(3) 0.0003(19) -0.003(2) 0.001(2)
C29 0.011(2) 0.012(2) 0.016(2) 0.0042(17) -0.0030(17) -0.0012(17)
C30 0.012(2) 0.016(2) 0.021(2) 0.0029(18) -0.0055(18) -0.0007(18)
C31 0.011(2) 0.021(2) 0.020(2) 0.0025(18) 0.0007(18) -0.0008(18)
C32 0.010(2) 0.022(2) 0.020(2) 0.0045(18) -0.0022(18) -0.0004(18)
C33 0.014(2) 0.016(2) 0.025(3) 0.0004(18) -0.0064(19) -0.0020(18)
C34 0.015(2) 0.017(2) 0.015(2) 0.0027(17) -0.0023(18) 0.0027(18)
C35 0.010(2) 0.016(2) 0.019(2) 0.0073(18) 0.0004(19) -0.0036(18)
C36 0.018(3) 0.013(2) 0.021(2) 0.0071(18) 0.0011(19) -0.0018(18)
C37 0.021(3) 0.018(2) 0.037(3) 0.007(2) -0.007(2) -0.008(2)
C38 0.015(3) 0.019(2) 0.040(3) 0.008(2) -0.004(2) -0.005(2)
C39 0.018(3) 0.023(2) 0.030(3) 0.009(2) 0.005(2) -0.002(2)
C40 0.018(3) 0.015(2) 0.025(3) 0.0072(18) 0.0033(19) -0.0050(19)
C41 0.030(3) 0.022(2) 0.025(3) -0.0021(19) 0.001(2) 0.002(2)
C42 0.022(3) 0.019(2) 0.025(3) 0.0077(19) -0.004(2) 0.002(2)
C43 0.018(2) 0.022(2) 0.026(3) -0.0015(19) 0.003(2) 0.0003(19)
C44 0.021(3) 0.020(2) 0.033(3) 0.005(2) 0.003(2) -0.007(2)
C45 0.028(3) 0.023(2) 0.024(3) -0.0014(19) 0.004(2) -0.005(2)
C46 0.027(3) 0.019(2) 0.028(3) 0.000(2) -0.006(2) -0.001(2)
C47 0.017(3) 0.037(3) 0.060(4) 0.007(3) -0.001(3) -0.006(2)
C48 0.024(3) 0.028(2) 0.023(3) 0.001(2) 0.006(2) 0.000(2)
C1S 0.057(4) 0.033(3) 0.076(5) -0.012(3) -0.027(4) 0.008(3)
C2S 0.047(4) 0.037(3) 0.053(4) -0.016(3) -0.011(3) 0.001(3)
C3S 0.028(3) 0.066(4) 0.034(3) -0.006(3) -0.001(2) 0.000(3)
C4S 0.026(3) 0.083(5) 0.056(4) 0.026(3) -0.002(3) -0.001(3)
C5S 0.036(4) 0.057(4) 0.063(4) 0.017(3) -0.004(3) -0.003(3)
C6S 0.034(4) 0.054(4) 0.060(4) -0.022(3) -0.014(3) 0.008(3)
C7S 0.056(5) 0.023(2) 0.066(8) 0.001(2) 0.007(5) 0.000(3)
C12S 0.056(5) 0.023(2) 0.066(8) 0.001(2) 0.007(5) 0.000(3)
C11S 0.056(5) 0.023(2) 0.066(8) 0.001(2) 0.007(5) 0.000(3)
C10S 0.056(5) 0.023(2) 0.066(8) 0.001(2) 0.007(5) 0.000(3)
C9S 0.056(5) 0.023(2) 0.066(8) 0.001(2) 0.007(5) 0.000(3)
C8S 0.056(5) 0.023(2) 0.066(8) 0.001(2) 0.007(5) 0.000(3)
C13S 0.076(5) 0.058(4) 0.029(3) -0.017(3) -0.022(3) 0.042(4)
C14S 0.036(4) 0.047(3) 0.068(5) 0.010(3) -0.026(3) 0.006(3)
C15S 0.038(4) 0.081(5) 0.041(4) 0.020(3) 0.009(3) 0.037(4)

loop_
_atom_type_symbol
_atom_type_description
_atom_type_scat_dispersion_real
_atom_type_scat_dispersion_imag
_atom_type_scat_source
C C 0.0033 0.0016 'International Tables Vol C Tables 4.2.6.8 and 6.1.1.4'
H H 0.0000 0.0000 'International Tables Vol C Tables 4.2.6.8 and 6.1.1.4'
N N 0.0061 0.0033 'International Tables Vol C Tables 4.2.6.8 and 6.1.1.4'
O O 0.0106 0.0060 'International Tables Vol C Tables 4.2.6.8 and 6.1.1.4'
P P 0.1023 0.0942 'International Tables Vol C Tables 4.2.6.8 and 6.1.1.4'

loop_
_geom_angle_atom_site_label_1
_geom_angle_atom_site_label_2
_geom_angle_atom_site_label_3
_geom_angle
_geom_angle_site_symmetry_1
_geom_angle_site_symmetry_3
C1 P1 P2 107.69(14) . .
P1 P2 P2 94.18(6) . 2_655
P1 P2 P3 102.54(6) . .
P2 P2 P3 75.34(4) 2_655 .
P4 P3 P3 94.66(6) . 2_655
P4 P3 P2 101.63(6) . .
P3 P3 P2 75.22(4) 2_655 .
C11 P4 P3 107.89(14) . .
C1 N1 C2 125.5(3) . .
C1 N1 C5 120.2(3) . .
C2 N1 C5 114.1(3) . .
C4 N2 C1 126.1(3) . .
C4 N2 C15 115.5(3) . .
C1 N2 C15 118.3(3) . .
C11 N3 C12 124.6(3) . .
C11 N3 C29 120.9(3) . .
C12 N3 C29 114.4(3) . .
C14 N4 C11 126.1(3) . .
C14 N4 C35 114.8(3) . .
C11 N4 C35 118.9(3) . .
N1 C1 N2 113.9(3) . .
N1 C1 P1 132.4(3) . .
N2 C1 P1 113.6(3) . .
O1 C2 N1 120.5(4) . .
O1 C2 C3 122.9(4) . .
N1 C2 C3 116.4(4) . .
C4 C3 C21 109.9(3) . .
C4 C3 C2 111.8(3) . .
C21 C3 C2 110.4(3) . .
C4 C3 C22 107.4(3) . .
C21 C3 C22 109.8(3) . .
C2 C3 C22 107.4(3) . .
O2 C4 N2 120.5(4) . .
O2 C4 C3 122.0(4) . .
N2 C4 C3 117.4(3) . .
C10 C5 C6 122.9(4) . .
C10 C5 N1 118.0(3) . .
C6 C5 N1 119.0(4) . .
C7 C6 C5 117.5(4) . .
C7 C6 C23 121.2(4) . .
C5 C6 C23 121.2(4) . .
C8 C7 C6 121.7(4) . .
C8 C7 H7 119.1 . .
C6 C7 H7 119.1 . .
C9 C8 C7 118.0(4) . .
C9 C8 C24 121.8(4) . .
C7 C8 C24 120.1(4) . .
C8 C9 C10 122.7(4) . .
C8 C9 H9 118.7 . .
C10 C9 H9 118.7 . .
C5 C10 C9 117.0(4) . .
C5 C10 C25 121.6(4) . .
C9 C10 C25 121.3(4) . .
N3 C11 N4 114.4(3) . .
N3 C11 P4 132.1(3) . .
N4 C11 P4 113.5(3) . .
O3 C12 N3 119.6(4) . .
O3 C12 C13 122.6(4) . .
N3 C12 C13 117.6(4) . .
C14 C13 C12 113.0(3) . .
C14 C13 C42 109.6(4) . .
C12 C13 C42 110.6(3) . .
C14 C13 C41 107.3(3) . .
C12 C13 C41 106.7(3) . .
C42 C13 C41 109.6(3) . .
O4 C14 N4 120.1(4) . .
O4 C14 C13 122.0(4) . .
N4 C14 C13 117.8(4) . .
C16 C15 C20 122.0(4) . .
C16 C15 N2 119.5(4) . .
C20 C15 N2 118.4(4) . .
C17 C16 C15 117.8(4) . .
C17 C16 C26 121.4(4) . .
C15 C16 C26 120.8(4) . .
C16 C17 C18 122.2(4) . .
C16 C17 H17 118.9 . .
C18 C17 H17 118.9 . .
C17 C18 C19 118.0(4) . .
C17 C18 C27 121.2(4) . .
C19 C18 C27 120.8(4) . .
C20 C19 C18 121.9(4) . .
C20 C19 H19 119.0 . .
C18 C19 H19 119.0 . .
C19 C20 C15 118.0(4) . .
C19 C20 C28 121.4(4) . .
C15 C20 C28 120.5(4) . .
C3 C21 H21A 109.5 . .
C3 C21 H21B 109.5 . .
H21A C21 H21B 109.5 . .
C3 C21 H21C 109.5 . .
H21A C21 H21C 109.5 . .
H21B C21 H21C 109.5 . .
C3 C22 H22A 109.5 . .
C3 C22 H22B 109.5 . .
H22A C22 H22B 109.5 . .
C3 C22 H22C 109.5 . .
H22A C22 H22C 109.5 . .
H22B C22 H22C 109.5 . .
C6 C23 H23A 109.5 . .
C6 C23 H23B 109.5 . .
H23A C23 H23B 109.5 . .
C6 C23 H23C 109.5 . .
H23A C23 H23C 109.5 . .
H23B C23 H23C 109.5 . .
C8 C24 H24A 109.5 . .
C8 C24 H24B 109.5 . .
H24A C24 H24B 109.5 . .
C8 C24 H24C 109.5 . .
H24A C24 H24C 109.5 . .
H24B C24 H24C 109.5 . .
C10 C25 H25A 109.5 . .
C10 C25 H25B 109.5 . .
H25A C25 H25B 109.5 . .
C10 C25 H25C 109.5 . .
H25A C25 H25C 109.5 . .
H25B C25 H25C 109.5 . .
C16 C26 H26A 109.5 . .
C16 C26 H26B 109.5 . .
H26A C26 H26B 109.5 . .
C16 C26 H26C 109.5 . .
H26A C26 H26C 109.5 . .
H26B C26 H26C 109.5 . .
C18 C27 H27A 109.5 . .
C18 C27 H27B 109.5 . .
H27A C27 H27B 109.5 . .
C18 C27 H27C 109.5 . .
H27A C27 H27C 109.5 . .
H27B C27 H27C 109.5 . .
C20 C28 H28A 109.5 . .
C20 C28 H28B 109.5 . .
H28A C28 H28B 109.5 . .
C20 C28 H28C 109.5 . .
H28A C28 H28C 109.5 . .
H28B C28 H28C 109.5 . .
C34 C29 C30 122.7(4) . .
C34 C29 N3 119.2(4) . .
C30 C29 N3 118.0(3) . .
C29 C30 C31 117.8(4) . .
C29 C30 C43 122.0(4) . .
C31 C30 C43 120.1(4) . .
C32 C31 C30 121.7(4) . .
C32 C31 H31 119.1 . .
C30 C31 H31 119.1 . .
C33 C32 C31 117.9(4) . .
C33 C32 C44 120.6(4) . .
C31 C32 C44 121.5(4) . .
C32 C33 C34 122.3(4) . .
C32 C33 H33 118.8 . .
C34 C33 H33 118.8 . .
C29 C34 C33 117.3(4) . .
C29 C34 C45 121.8(4) . .
C33 C34 C45 120.9(4) . .
C40 C35 C36 122.6(4) . .
C40 C35 N4 118.9(4) . .
C36 C35 N4 118.2(4) . .
C37 C36 C35 116.9(4) . .
C37 C36 C46 121.9(4) . .
C35 C36 C46 121.2(4) . .
C36 C37 C38 122.0(4) . .
C36 C37 H37 119.0 . .
C38 C37 H37 119.0 . .
C39 C38 C37 118.5(4) . .
C39 C38 C47 120.7(4) . .
C37 C38 C47 120.7(4) . .
C40 C39 C38 121.5(4) . .
C40 C39 H39 119.2 . .
C38 C39 H39 119.2 . .
C39 C40 C35 118.1(4) . .
C39 C40 C48 120.7(4) . .
C35 C40 C48 121.1(4) . .
C13 C41 H41A 109.5 . .
C13 C41 H41B 109.5 . .
H41A C41 H41B 109.5 . .
C13 C41 H41C 109.5 . .
H41A C41 H41C 109.5 . .
H41B C41 H41C 109.5 . .
C13 C42 H42A 109.5 . .
C13 C42 H42B 109.5 . .
H42A C42 H42B 109.5 . .
C13 C42 H42C 109.5 . .
H42A C42 H42C 109.5 . .
H42B C42 H42C 109.5 . .
C30 C43 H43A 109.5 . .
C30 C43 H43B 109.5 . .
H43A C43 H43B 109.5 . .
C30 C43 H43C 109.5 . .
H43A C43 H43C 109.5 . .
H43B C43 H43C 109.5 . .
C32 C44 H44A 109.5 . .
C32 C44 H44B 109.5 . .
H44A C44 H44B 109.5 . .
C32 C44 H44C 109.5 . .
H44A C44 H44C 109.5 . .
H44B C44 H44C 109.5 . .
C34 C45 H45A 109.5 . .
C34 C45 H45B 109.5 . .
H45A C45 H45B 109.5 . .
C34 C45 H45C 109.5 . .
H45A C45 H45C 109.5 . .
H45B C45 H45C 109.5 . .
C36 C46 H46A 109.5 . .
C36 C46 H46B 109.5 . .
H46A C46 H46B 109.5 . .
C36 C46 H46C 109.5 . .
H46A C46 H46C 109.5 . .
H46B C46 H46C 109.5 . .
C38 C47 H47A 109.5 . .
C38 C47 H47B 109.5 . .
H47A C47 H47B 109.5 . .
C38 C47 H47C 109.5 . .
H47A C47 H47C 109.5 . .
H47B C47 H47C 109.5 . .
C40 C48 H48A 109.5 . .
C40 C48 H48B 109.5 . .
H48A C48 H48B 109.5 . .
C40 C48 H48C 109.5 . .
H48A C48 H48C 109.5 . .
H48B C48 H48C 109.5 . .
C2S C1S C6S 119.9(5) . .
C2S C1S H1S 120.1 . .
C6S C1S H1S 120.1 . .
C3S C2S C1S 120.7(5) . .
C3S C2S H2S 119.6 . .
C1S C2S H2S 119.6 . .
C4S C3S C2S 118.9(5) . .
C4S C3S H3S 120.6 . .
C2S C3S H3S 120.6 . .
C3S C4S C5S 121.5(5) . .
C3S C4S H4S 119.3 . .
C5S C4S H4S 119.3 . .
C6S C5S C4S 118.9(5) . .
C6S C5S H5S 120.6 . .
C4S C5S H5S 120.6 . .
C5S C6S C1S 120.2(5) . .
C5S C6S H6S 119.9 . .
C1S C6S H6S 119.9 . .
C12S C7S C8S 120.0 . .
C12S C7S H7S 120.0 . .
C8S C7S H7S 120.0 . .
C7S C12S C11S 120.0 . .
C7S C12S H12S 120.0 . .
C11S C12S H12S 120.0 . .
C12S C11S C10S 120.0 . .
C12S C11S H11S 120.0 . .
C10S C11S H11S 120.0 . .
C9S C10S C11S 120.0 . .
C9S C10S H10S 120.0 . .
C11S C10S H10S 120.0 . .
C10S C9S C8S 120.0 . .
C10S C9S H9S 120.0 . .
C8S C9S H9S 120.0 . .
C9S C8S C7S 120.0 . .
C9S C8S H8S 120.0 . .
C7S C8S H8S 120.0 . .
C14S C13S C15S 120.2(5) . 3_565
C14S C13S H13S 119.9 . .
C15S C13S H13S 119.9 3_565 .
C15S C14S C13S 120.3(6) . .
C15S C14S H14S 119.9 . .
C13S C14S H14S 119.9 . .
C14S C15S C13S 119.5(6) . 3_565
C14S C15S H15S 120.2 . .
C13S C15S H15S 120.2 3_565 .

loop_
_geom_bond_atom_site_label_1
_geom_bond_atom_site_label_2
_geom_bond_distance
_geom_bond_site_symmetry_2
P1 C1 1.738(4) .
P1 P2 2.2056(15) .
P2 P2 2.252(2) 2_655
P2 P3 2.2628(14) .
P3 P4 2.2128(15) .
P3 P3 2.258(2) 2_655
P4 C11 1.737(4) .
O1 C2 1.201(5) .
O2 C4 1.214(5) .
O3 C12 1.199(5) .
O4 C14 1.222(5) .
N1 C1 1.390(5) .
N1 C2 1.410(5) .
N1 C5 1.462(5) .
N2 C4 1.392(5) .
N2 C1 1.420(5) .
N2 C15 1.440(5) .
N3 C11 1.393(5) .
N3 C12 1.403(5) .
N3 C29 1.458(5) .
N4 C14 1.380(5) .
N4 C11 1.424(5) .
N4 C35 1.448(5) .
C2 C3 1.521(5) .
C3 C4 1.510(5) .
C3 C21 1.520(6) .
C3 C22 1.537(6) .
C5 C10 1.381(5) .
C5 C6 1.389(5) .
C6 C7 1.388(5) .
C6 C23 1.490(6) .
C7 C8 1.386(6) .
C7 H7 0.9500 .
C8 C9 1.382(6) .
C8 C24 1.508(5) .
C9 C10 1.386(5) .
C9 H9 0.9500 .
C10 C25 1.495(5) .
C12 C13 1.516(6) .
C13 C14 1.495(6) .
C13 C42 1.534(6) .
C13 C41 1.552(6) .
C15 C16 1.393(6) .
C15 C20 1.395(6) .
C16 C17 1.386(5) .
C16 C26 1.502(6) .
C17 C18 1.387(6) .
C17 H17 0.9500 .
C18 C19 1.399(6) .
C18 C27 1.495(6) .
C19 C20 1.379(5) .
C19 H19 0.9500 .
C20 C28 1.507(6) .
C21 H21A 0.9800 .
C21 H21B 0.9800 .
C21 H21C 0.9800 .
C22 H22A 0.9800 .
C22 H22B 0.9800 .
C22 H22C 0.9800 .
C23 H23A 0.9800 .
C23 H23B 0.9800 .
C23 H23C 0.9800 .
C24 H24A 0.9800 .
C24 H24B 0.9800 .
C24 H24C 0.9800 .
C25 H25A 0.9800 .
C25 H25B 0.9800 .
C25 H25C 0.9800 .
C26 H26A 0.9800 .
C26 H26B 0.9800 .
C26 H26C 0.9800 .
C27 H27A 0.9800 .
C27 H27B 0.9800 .
C27 H27C 0.9800 .
C28 H28A 0.9800 .
C28 H28B 0.9800 .
C28 H28C 0.9800 .
C29 C34 1.382(5) .
C29 C30 1.386(5) .
C30 C31 1.392(5) .
C30 C43 1.504(5) .
C31 C32 1.391(5) .
C31 H31 0.9500 .
C32 C33 1.387(6) .
C32 C44 1.514(5) .
C33 C34 1.393(5) .
C33 H33 0.9500 .
C34 C45 1.503(6) .
C35 C40 1.386(6) .
C35 C36 1.396(6) .
C36 C37 1.387(6) .
C36 C46 1.501(6) .
C37 C38 1.393(6) .
C37 H37 0.9500 .
C38 C39 1.386(6) .
C38 C47 1.507(6) .
C39 C40 1.380(5) .
C39 H39 0.9500 .
C40 C48 1.501(6) .
C41 H41A 0.9800 .
C41 H41B 0.9800 .
C41 H41C 0.9800 .
C42 H42A 0.9800 .
C42 H42B 0.9800 .
C42 H42C 0.9800 .
C43 H43A 0.9800 .
C43 H43B 0.9800 .
C43 H43C 0.9800 .
C44 H44A 0.9800 .
C44 H44B 0.9800 .
C44 H44C 0.9800 .
C45 H45A 0.9800 .
C45 H45B 0.9800 .
C45 H45C 0.9800 .
C46 H46A 0.9800 .
C46 H46B 0.9800 .
C46 H46C 0.9800 .
C47 H47A 0.9800 .
C47 H47B 0.9800 .
C47 H47C 0.9800 .
C48 H48A 0.9800 .
C48 H48B 0.9800 .
C48 H48C 0.9800 .
C1S C2S 1.369(7) .
C1S C6S 1.377(8) .
C1S H1S 0.9500 .
C2S C3S 1.368(7) .
C2S H2S 0.9500 .
C3S C4S 1.366(7) .
C3S H3S 0.9500 .
C4S C5S 1.381(7) .
C4S H4S 0.9500 .
C5S C6S 1.369(7) .
C5S H5S 0.9500 .
C6S H6S 0.9500 .
C7S C12S 1.3900 .
C7S C8S 1.3900 .
C7S H7S 0.9500 .
C12S C11S 1.3900 .
C12S H12S 0.9500 .
C11S C10S 1.3900 .
C11S H11S 0.9500 .
C10S C9S 1.3900 .
C10S H10S 0.9500 .
C9S C8S 1.3900 .
C9S H9S 0.9500 .
C8S H8S 0.9500 .
C13S C14S 1.373(8) .
C13S C15S 1.381(8) 3_565
C13S H13S 0.9500 .
C14S C15S 1.339(8) .
C14S H14S 0.9500 .
C15S C13S 1.381(8) 3_565
C15S H15S 0.9500 .
